data_4118693
loop_
_publ_author_name
'Btissam Najjari'
'St\'ephane Le Gac'
'Thierry Roisnel'
'Vincent Dorcet'
'Bernard Boitrel'

_publ_contact_author 'BOITREL, Bernard'
_publ_contact_author_address
;    Sciences Chimiques de Rennes
     UMR 6226 CNRS Universit\'e de Rennes 1
     Avenue du General Leclerc
     35042 Rennes, France
;
_publ_contact_author_email bernard.boitrel@univ-rennes1.fr
_publ_section_title
;
 Metal Migration Processes in Homo- and Heterobimetallic
 Bismuth(III)-Lead(II) Porphyrin Complexes: Emergence of Allosteric
 Newton's Cradle-like Devices
;
_journal_name_full 'Journal of the American Chemical Society'
_journal_page_first 16017
_journal_page_last 16032
_journal_paper_doi 10.1021/ja307349d
_journal_volume 134
_journal_year 2012
_chemical_compound_source 'synthesis as described'
_chemical_formula_moiety
;
0.92253(C80 H54 Bi2 N8 O8), 1.84506(H2 O), 1.84506(C2 H3 O2),
0.01901(C80 H55 Bi1 N8 O8),
0.05846(C80 H55 Bi1 N8 O8),
2(C H Cl3)
;
_chemical_formula_sum 'C85.69 H65.3 Bi1.92 Cl6 N8 O13.53'
_chemical_formula_weight 2034.79
_chemical_name_systematic
;
 ?
;
_space_group_IT_number 2
_symmetry_cell_setting triclinic
_symmetry_Int_Tables_number 2
_symmetry_space_group_name_Hall '-P 1'
_symmetry_space_group_name_H-M 'P -1'
_atom_sites_solution_hydrogens geom
_atom_sites_solution_primary direct
_atom_sites_solution_secondary difmap
_cell_angle_alpha 101.445(2)
_cell_angle_beta 93.541(2)
_cell_angle_gamma 94.140(2)
_cell_formula_units_Z 2
_cell_length_a 13.6220(6)
_cell_length_b 17.1160(8)
_cell_length_c 19.5296(9)
_cell_measurement_reflns_used 9879
_cell_measurement_temperature 150(2)
_cell_measurement_theta_max 23.38
_cell_measurement_theta_min 2.44
_cell_measurement_wavelength 0.71073
_cell_volume 4437.7(4)
_computing_cell_refinement 'Bruker APEX2 (Bruker, 2006)'
_computing_data_collection 'Bruker APEX2 (Bruker, 2006)'
_computing_data_reduction 'Bruker APEX2 (Bruker, 2006)'
_computing_molecular_graphics 'Ortep-3 for Windows (Farrugia, 1997)'
_computing_publication_material
;
           WinGX publication routines (Farrugia, 1999),
           CRYSCAL (T. Roisnel, local program)
;
_computing_structure_refinement 'SHELXL-97 (Sheldrick, 1997)'
_computing_structure_solution 'SIR97 (Altomare et al., 1999)'
_diffrn_ambient_temperature 150(2)
_diffrn_detector 'CCD plate'
_diffrn_measured_fraction_theta_full 0.968
_diffrn_measured_fraction_theta_max 0.951
_diffrn_measurement_device_type 'APEXII, Bruker-AXS'
_diffrn_measurement_method 'CCD rotation images, thin slices'
_diffrn_radiation_monochromator graphite
_diffrn_radiation_probe x-ray
_diffrn_radiation_type MoK\a
_diffrn_radiation_wavelength 0.71073
_diffrn_reflns_av_R_equivalents 0.0674
_diffrn_reflns_av_unetI/netI 0.1089
_diffrn_reflns_limit_h_max 17
_diffrn_reflns_limit_h_min -14
_diffrn_reflns_limit_k_max 22
_diffrn_reflns_limit_k_min -22
_diffrn_reflns_limit_l_max 24
_diffrn_reflns_limit_l_min -24
_diffrn_reflns_number 65820
_diffrn_reflns_theta_full 25
_diffrn_reflns_theta_max 27.48
_diffrn_reflns_theta_min 2.92
_exptl_absorpt_coefficient_mu 4.047
_exptl_absorpt_correction_T_max 0.851
_exptl_absorpt_correction_T_min 0.687
_exptl_absorpt_correction_type multi-scan
_exptl_absorpt_process_details
;
  [Sheldrick, G.M. (2002). SADABS Bruker AXS Inc., Madison, Wisconsin, USA]
;
_exptl_crystal_colour green
_exptl_crystal_density_diffrn 1.523
_exptl_crystal_description prism
_exptl_crystal_F_000 2003
_exptl_crystal_size_max 0.39
_exptl_crystal_size_mid 0.14
_exptl_crystal_size_min 0.04
_platon_squeeze_details
;
;
_refine_diff_density_max 2.723
_refine_diff_density_min -1.943
_refine_diff_density_rms 0.188
_refine_ls_extinction_method none
_refine_ls_goodness_of_fit_ref 1.042
_refine_ls_hydrogen_treatment constr
_refine_ls_matrix_type full
_refine_ls_number_parameters 996
_refine_ls_number_reflns 19365
_refine_ls_number_restraints 15
_refine_ls_restrained_S_all 1.045
_refine_ls_R_factor_all 0.1124
_refine_ls_R_factor_gt 0.0633
_refine_ls_shift/su_max 0.002
_refine_ls_shift/su_mean 0
_refine_ls_structure_factor_coef Fsqd
_refine_ls_weighting_details 'calc w=1/[\s^2^(Fo^2^)+(0.0951P)^2^+0.0000P] where P=(Fo^2^+2Fc^2^)/3'
_refine_ls_weighting_scheme calc
_refine_ls_wR_factor_gt 0.1635
_refine_ls_wR_factor_ref 0.1803
_reflns_number_gt 11401
_reflns_number_total 19365
_reflns_threshold_expression >2sigma(I)
_cod_data_source_file ja307349d_si_001_1.cif
_cod_data_source_block 2Bi_Bi(OAc)2
_cod_original_formula_sum 'C85.69 H65.30 Bi1.92 Cl6 N8 O13.53'
_cod_database_code 4118693

loop_
_symmetry_equiv_pos_as_xyz
'x, y, z'
'-x, -y, -z'

loop_
_atom_site_label
_atom_site_type_symbol
_atom_site_fract_x
_atom_site_fract_y
_atom_site_fract_z
_atom_site_U_iso_or_equiv
_atom_site_adp_type
_atom_site_occupancy
_atom_site_symmetry_multiplicity
_atom_site_calc_flag
_atom_site_refinement_flags
_atom_site_disorder_assembly
_atom_site_disorder_group
Bi1 Bi 0.88291(2) 0.352643(19) 0.832858(16) 0.02542(12) Uani 0.9810(8) 1 d P . .
Bi2A Bi 0.71648(3) 0.29484(2) 0.655511(17) 0.03126(15) Uani 0.9225(18) 1 d P A 1
Bi2B Bi 0.7958(13) 0.3077(11) 0.7059(9) 0.03126(15) Uani 0.0190(8) 1 d P A 2
N1 N 0.7368(5) 0.2729(4) 0.8142(3) 0.0239(15) Uani 1 1 d . A .
N2 N 0.9232(5) 0.2374(4) 0.7588(3) 0.0273(16) Uani 1 1 d . A .
N3 N 0.9520(5) 0.3984(4) 0.7338(3) 0.0263(16) Uani 1 1 d . A .
N4 N 0.7628(5) 0.4321(4) 0.7884(3) 0.0266(16) Uani 1 1 d . A .
C1 C 0.7282(7) 0.1907(5) 0.8127(4) 0.033(2) Uani 1 1 d . . .
C2 C 0.6308(7) 0.1657(5) 0.8287(4) 0.034(2) Uani 1 1 d . A .
H2 H 0.6071 0.1129 0.8313 0.041 Uiso 1 1 calc R . .
C3 C 0.5782(7) 0.2321(5) 0.8395(4) 0.033(2) Uani 1 1 d . . .
H3 H 0.5113 0.2339 0.8505 0.039 Uiso 1 1 calc R A .
C4 C 0.6457(6) 0.2997(5) 0.8308(4) 0.029(2) Uani 1 1 d . A .
C5 C 0.6176(6) 0.3764(5) 0.8352(4) 0.0279(19) Uani 1 1 d . . .
C6 C 0.6732(6) 0.4402(5) 0.8162(4) 0.0276(19) Uani 1 1 d . A .
C7 C 0.6414(7) 0.5188(5) 0.8187(4) 0.033(2) Uani 1 1 d . . .
H7 H 0.5822 0.5384 0.8358 0.039 Uiso 1 1 calc R A .
C8 C 0.7142(6) 0.5595(5) 0.7914(4) 0.031(2) Uani 1 1 d . A .
H8 H 0.7152 0.6133 0.7854 0.037 Uiso 1 1 calc R . .
C9 C 0.7894(6) 0.5055(5) 0.7734(4) 0.0231(18) Uani 1 1 d . . .
C10 C 0.8766(6) 0.5265(5) 0.7431(4) 0.0255(18) Uani 1 1 d . A .
C11 C 0.9509(6) 0.4760(5) 0.7242(4) 0.029(2) Uani 1 1 d . . .
C12 C 1.0390(6) 0.4982(5) 0.6917(4) 0.029(2) Uani 1 1 d . A .
H12 H 1.0554 0.5477 0.6784 0.035 Uiso 1 1 calc R . .
C13 C 1.0928(6) 0.4345(5) 0.6842(4) 0.032(2) Uani 1 1 d . . .
H13 H 1.156 0.4317 0.6662 0.039 Uiso 1 1 calc R A .
C14 C 1.0377(6) 0.3707(5) 0.7083(4) 0.0282(19) Uani 1 1 d . A .
C15 C 1.0662(6) 0.2934(5) 0.7081(4) 0.0259(19) Uani 1 1 d . . .
C16 C 1.0110(6) 0.2333(5) 0.7294(4) 0.0253(18) Uani 1 1 d . A .
C17 C 1.0370(6) 0.1514(6) 0.7189(4) 0.036(2) Uani 1 1 d . . .
H17 H 1.0933 0.1313 0.6975 0.043 Uiso 1 1 calc R A .
C18 C 0.9664(6) 0.1089(5) 0.7450(5) 0.037(2) Uani 1 1 d . A .
H18 H 0.9653 0.054 0.7475 0.044 Uiso 1 1 calc R . .
C19 C 0.8928(6) 0.1626(5) 0.7684(4) 0.0287(19) Uani 1 1 d . . .
C20 C 0.8032(6) 0.1392(5) 0.7941(5) 0.032(2) Uani 1 1 d . A .
C21 C 0.7814(6) 0.0525(5) 0.7974(5) 0.036(2) Uani 1 1 d . . .
C22 C 0.7663(8) 0.0328(6) 0.8634(5) 0.047(3) Uani 1 1 d . A .
H22 H 0.7726 0.0745 0.9039 0.056 Uiso 1 1 calc R . .
C23 C 0.7430(8) -0.0441(6) 0.8708(5) 0.051(3) Uani 1 1 d . . .
H23 H 0.7316 -0.0555 0.9155 0.061 Uiso 1 1 calc R A .
C24 C 0.7365(8) -0.1047(6) 0.8120(6) 0.052(3) Uani 1 1 d . A .
H24 H 0.722 -0.1585 0.8164 0.062 Uiso 1 1 calc R . .
C25 C 0.7505(8) -0.0883(6) 0.7485(6) 0.049(3) Uani 1 1 d . . .
H25 H 0.744 -0.1306 0.7084 0.058 Uiso 1 1 calc R A .
C26 C 0.7751(7) -0.0077(6) 0.7405(5) 0.040(2) Uani 1 1 d . A .
N27 N 0.7886(8) 0.0053(6) 0.6728(5) 0.0770(19) Uani 1 1 d . . .
H27 H 0.7557 0.0422 0.6585 0.092 Uiso 1 1 calc R A .
C28 C 0.8486(11) -0.0350(7) 0.6276(7) 0.0770(19) Uani 1 1 d . A .
O29 O 0.9000(7) -0.0870(5) 0.6439(4) 0.0770(19) Uani 1 1 d . . .
C30 C 0.8446(10) -0.0134(7) 0.5578(6) 0.0683(15) Uani 1 1 d . . .
C31 C 0.8119(10) -0.0700(7) 0.4978(6) 0.0683(15) Uani 1 1 d . A .
H31 H 0.7904 -0.1226 0.5026 0.082 Uiso 1 1 calc R . .
C32 C 0.8092(10) -0.0530(7) 0.4318(6) 0.0683(15) Uani 1 1 d . . .
H32 H 0.7821 -0.0922 0.3924 0.082 Uiso 1 1 calc R A .
C33 C 0.8460(10) 0.0206(7) 0.4232(6) 0.0683(15) Uani 1 1 d . A .
H33 H 0.8468 0.0322 0.3776 0.082 Uiso 1 1 calc R . .
C34 C 0.8821(10) 0.0786(7) 0.4816(6) 0.0683(15) Uani 1 1 d . . .
C35 C 0.8807(10) 0.0607(7) 0.5487(6) 0.0683(15) Uani 1 1 d . A .
H35 H 0.9051 0.1005 0.5884 0.082 Uiso 1 1 calc R . .
C36 C 0.9295(8) 0.1597(6) 0.4716(5) 0.051(3) Uani 1 1 d . A .
H36A H 0.9801 0.1811 0.5107 0.061 Uiso 1 1 calc R . .
H36B H 0.9631 0.1515 0.4275 0.061 Uiso 1 1 calc R . .
C37 C 0.8544(8) 0.2206(6) 0.4690(5) 0.043(2) Uani 1 1 d . . .
H37 H 0.7993 0.1967 0.433 0.051 Uiso 1 1 calc R A .
C38 C 0.8131(7) 0.2478(5) 0.5375(5) 0.032(2) Uani 1 1 d . A .
O39 O 0.7180(5) 0.2515(4) 0.5411(3) 0.0427(16) Uani 1 1 d . . .
O40 O 0.8670(5) 0.2694(4) 0.5910(3) 0.0483(18) Uani 1 1 d . . .
C41 C 0.8932(6) 0.6121(5) 0.7335(4) 0.0258(19) Uani 1 1 d . . .
C42 C 0.9227(7) 0.6730(6) 0.7914(5) 0.041(2) Uani 1 1 d . A .
H42 H 0.9317 0.6593 0.8361 0.049 Uiso 1 1 calc R . .
C43 C 0.9392(7) 0.7511(5) 0.7872(5) 0.036(2) Uani 1 1 d . . .
H43 H 0.9619 0.7906 0.8275 0.044 Uiso 1 1 calc R A .
C44 C 0.9219(7) 0.7718(6) 0.7224(5) 0.037(2) Uani 1 1 d . A .
H44 H 0.9308 0.8261 0.7181 0.044 Uiso 1 1 calc R . .
C45 C 0.8919(6) 0.7131(6) 0.6651(5) 0.035(2) Uani 1 1 d . . .
H45 H 0.8788 0.728 0.6213 0.042 Uiso 1 1 calc R A .
C46 C 0.8799(6) 0.6330(5) 0.6681(4) 0.0280(19) Uani 1 1 d . A .
N47 N 0.8518(5) 0.5726(4) 0.6099(3) 0.0320(17) Uani 1 1 d . . .
H47 H 0.8437 0.524 0.6184 0.038 Uiso 1 1 calc R A .
C48 C 0.8351(7) 0.5781(6) 0.5416(5) 0.042(2) Uani 1 1 d . A .
O49 O 0.8378(7) 0.6427(5) 0.5210(4) 0.074(3) Uani 1 1 d . . .
C50 C 0.8146(7) 0.4990(5) 0.4889(4) 0.038(2) Uani 1 1 d . . .
C51 C 0.7393(8) 0.4943(6) 0.4353(5) 0.046(3) Uani 1 1 d . A .
H51 H 0.7031 0.5393 0.4328 0.055 Uiso 1 1 calc R . .
C52 C 0.7187(9) 0.4249(7) 0.3871(5) 0.056(3) Uani 1 1 d . . .
H52 H 0.6671 0.4205 0.3511 0.067 Uiso 1 1 calc R A .
C53 C 0.7724(9) 0.3623(7) 0.3909(5) 0.052(3) Uani 1 1 d . A .
H53 H 0.7583 0.3147 0.3561 0.063 Uiso 1 1 calc R . .
C54 C 0.8473(8) 0.3638(6) 0.4432(5) 0.048(3) Uani 1 1 d . . .
C55 C 0.8642(8) 0.4353(6) 0.4923(5) 0.040(2) Uani 1 1 d . A .
H55 H 0.9132 0.4389 0.5298 0.048 Uiso 1 1 calc R . .
C56 C 0.9091(8) 0.2940(6) 0.4461(5) 0.048(3) Uani 1 1 d . A .
H56A H 0.9678 0.3133 0.4791 0.057 Uiso 1 1 calc R . .
H56B H 0.9327 0.2755 0.3991 0.057 Uiso 1 1 calc R . .
C61 C 0.5175(6) 0.3954(5) 0.8602(4) 0.030(2) Uani 1 1 d . A .
C62 C 0.4454(6) 0.4115(5) 0.8127(5) 0.035(2) Uani 1 1 d . . .
H62 H 0.4604 0.4094 0.7656 0.042 Uiso 1 1 calc R A .
C63 C 0.3529(7) 0.4303(5) 0.8319(5) 0.036(2) Uani 1 1 d . A .
H63 H 0.3026 0.4372 0.7982 0.044 Uiso 1 1 calc R . .
C64 C 0.3360(6) 0.4388(5) 0.9035(5) 0.041(2) Uani 1 1 d . . .
H64 H 0.2745 0.4553 0.9188 0.049 Uiso 1 1 calc R A .
C65 C 0.4060(6) 0.4238(5) 0.9513(5) 0.033(2) Uani 1 1 d . A .
H65 H 0.3926 0.4295 0.9991 0.04 Uiso 1 1 calc R . .
C66 C 0.4964(6) 0.4004(5) 0.9304(4) 0.0270(19) Uani 1 1 d . . .
N67 N 0.5707(5) 0.3801(4) 0.9771(3) 0.0276(16) Uani 1 1 d . A .
H67 H 0.6308 0.3784 0.9631 0.033 Uiso 1 1 calc R . .
C68 C 0.5574(7) 0.3632(5) 1.0411(4) 0.034(2) Uani 1 1 d . . .
O69 O 0.4816(5) 0.3700(4) 1.0716(3) 0.0423(16) Uani 1 1 d . A .
C70 C 0.6479(6) 0.3390(5) 1.0778(4) 0.032(2) Uani 1 1 d . A .
C71 C 0.6654(8) 0.3644(6) 1.1500(5) 0.047(3) Uani 1 1 d . . .
H71 H 0.6233 0.3997 1.1751 0.056 Uiso 1 1 calc R A .
C72 C 0.7437(8) 0.3386(7) 1.1854(5) 0.057(3) Uani 1 1 d . A .
H72 H 0.7564 0.3568 1.2346 0.068 Uiso 1 1 calc R . .
C73 C 0.8017(8) 0.2872(7) 1.1493(5) 0.053(3) Uani 1 1 d . . .
H73 H 0.8569 0.2716 1.1738 0.063 Uiso 1 1 calc R A .
C74 C 0.7847(7) 0.2568(6) 1.0793(5) 0.038(2) Uani 1 1 d . A .
C75 C 0.7084(6) 0.2852(5) 1.0424(4) 0.0293(19) Uani 1 1 d . . .
H75 H 0.6978 0.2677 0.9931 0.035 Uiso 1 1 calc R A .
C76 C 0.8446(6) 0.1923(6) 1.0398(5) 0.037(2) Uani 1 1 d . . .
H76A H 0.8078 0.1671 0.9946 0.044 Uiso 1 1 calc R A .
H76B H 0.8521 0.1503 1.0676 0.044 Uiso 1 1 calc R . .
C77 C 0.9496(6) 0.2267(5) 1.0254(4) 0.031(2) Uani 1 1 d . A .
H77 H 0.9863 0.2525 1.0712 0.038 Uiso 1 1 calc R . .
C78 C 0.9379(6) 0.2903(6) 0.9805(5) 0.033(2) Uani 1 1 d . . .
O79 O 0.9590(5) 0.3635(4) 1.0088(3) 0.0431(12) Uani 1 1 d . A .
O80 O 0.9028(5) 0.2657(4) 0.9205(3) 0.0431(12) Uani 1 1 d . A .
C81 C 1.1640(6) 0.2765(5) 0.6808(4) 0.030(2) Uani 1 1 d . A .
C82 C 1.1813(6) 0.2815(5) 0.6108(4) 0.031(2) Uani 1 1 d . . .
H82 H 1.1295 0.2942 0.5811 0.037 Uiso 1 1 calc R A .
C83 C 1.2703(7) 0.2684(5) 0.5855(5) 0.035(2) Uani 1 1 d . A .
H83 H 1.2791 0.2708 0.5381 0.042 Uiso 1 1 calc R . .
C84 C 1.3497(7) 0.2514(5) 0.6276(4) 0.035(2) Uani 1 1 d . . .
H84 H 1.4122 0.2438 0.6094 0.042 Uiso 1 1 calc R A .
C85 C 1.3360(7) 0.2459(5) 0.6941(5) 0.040(2) Uani 1 1 d . A .
H85 H 1.3895 0.2336 0.7225 0.048 Uiso 1 1 calc R . .
C86 C 1.2445(6) 0.2579(5) 0.7229(4) 0.0286(19) Uani 1 1 d . . .
N87 N 1.2276(5) 0.2552(4) 0.7943(3) 0.0291(16) Uani 1 1 d . A .
H87 H 1.1793 0.2819 0.8124 0.035 Uiso 1 1 calc R . .
C88 C 1.2778(6) 0.2160(5) 0.8362(5) 0.034(2) Uani 1 1 d . . .
O89 O 1.3510(5) 0.1792(4) 0.8206(3) 0.0463(17) Uani 1 1 d . A .
C90 C 1.2413(6) 0.2178(5) 0.9083(4) 0.0275(19) Uani 1 1 d . A .
C91 C 1.3101(6) 0.2366(5) 0.9650(4) 0.035(2) Uani 1 1 d . . .
H91 H 1.3772 0.2516 0.9593 0.042 Uiso 1 1 calc R A .
C92 C 1.2786(7) 0.2330(6) 1.0306(5) 0.041(2) Uani 1 1 d . A .
H92 H 1.3243 0.2481 1.0707 0.049 Uiso 1 1 calc R . .
C93 C 1.1829(7) 0.2080(6) 1.0389(5) 0.041(2) Uani 1 1 d . . .
H93 H 1.1636 0.2038 1.084 0.049 Uiso 1 1 calc R A .
C94 C 1.1132(7) 0.1885(5) 0.9804(5) 0.036(2) Uani 1 1 d . A .
C95 C 1.1443(6) 0.1954(5) 0.9151(4) 0.030(2) Uani 1 1 d . . .
H95 H 1.0982 0.1845 0.8751 0.036 Uiso 1 1 calc R A .
C96 C 1.0057(7) 0.1599(5) 0.9900(4) 0.033(2) Uani 1 1 d . . .
H96A H 0.9716 0.136 0.9435 0.04 Uiso 1 1 calc R A .
H96B H 1.0062 0.1178 1.0182 0.04 Uiso 1 1 calc R . .
C100 C 1.4100(9) 0.0453(11) 0.9043(8) 0.105(6) Uani 1 1 d . . .
H100 H 1.3833 0.0849 0.8783 0.127 Uiso 1 1 calc R . .
Cl1 Cl 1.3136(3) 0.0008(3) 0.9373(2) 0.1216(16) Uani 1 1 d . . .
Cl2 Cl 1.4992(4) 0.0988(3) 0.9718(3) 0.1284(17) Uani 1 1 d . . .
Cl3 Cl 1.4689(4) -0.0243(3) 0.8444(3) 0.1272(17) Uani 1 1 d . . .
C101 C 0.5933(10) 0.4979(8) 0.5976(7) 0.069(4) Uani 0.9225(18) 1 d P A .
H10A H 0.6325 0.5474 0.6208 0.104 Uiso 0.9225(18) 1 calc PR . .
H10B H 0.5265 0.4983 0.6136 0.104 Uiso 0.9225(18) 1 calc PR . .
H10C H 0.5897 0.4939 0.5468 0.104 Uiso 0.9225(18) 1 calc PR . .
C102 C 0.6430(9) 0.4245(7) 0.6163(6) 0.049(3) Uani 0.9225(18) 1 d P . .
O103 O 0.7356(5) 0.4259(4) 0.6183(3) 0.0401(17) Uani 0.9225(18) 1 d P A .
O104 O 0.5891(5) 0.3683(4) 0.6315(4) 0.0431(18) Uani 0.9225(18) 1 d P A .
C111 C 0.5416(8) 0.0749(6) 0.6458(7) 0.059(2) Uani 0.9225(18) 1 d P A .
H11A H 0.5784 0.0272 0.6401 0.089 Uiso 0.9225(18) 1 calc PR . .
H11B H 0.49 0.0684 0.6074 0.089 Uiso 0.9225(18) 1 calc PR . .
H11C H 0.5112 0.0821 0.6906 0.089 Uiso 0.9225(18) 1 calc PR . .
C112 C 0.6105(9) 0.1468(7) 0.6449(7) 0.059(2) Uani 0.9225(18) 1 d P . .
O113 O 0.5758(5) 0.2134(4) 0.6472(4) 0.0496(19) Uani 0.9225(18) 1 d P A .
O114 O 0.7026(5) 0.1433(4) 0.6453(3) 0.0374(16) Uani 0.9225(18) 1 d P A .
C121 C 1.1228(15) -0.0564(9) 0.7615(9) 0.073(5) Uani 0.667(17) 1 d PD B 1
H121 H 1.0744 -0.0557 0.7211 0.087 Uiso 0.667(17) 1 calc PR B 1
C221 C 1.192(2) -0.0523(14) 0.8080(16) 0.073(5) Uani 0.333(17) 1 d PD B 2
H221 H 1.2429 -0.0532 0.8472 0.087 Uiso 0.333(17) 1 calc PR B 2
Cl11 Cl 1.2136(3) 0.0261(2) 0.7685(2) 0.1005(13) Uani 1 1 d D . .
Cl12 Cl 1.0590(4) -0.0432(2) 0.8383(2) 0.1073(14) Uani 1 1 d D . .
Cl13 Cl 1.1759(4) -0.1437(3) 0.7449(3) 0.1380(19) Uani 1 1 d D . .
O151 O 1.0778(11) 0.3676(8) 0.8612(6) 0.131(3) Uani 0.9225(18) 1 d P A .
O152 O 0.7861(11) 0.4112(8) 0.9443(6) 0.131(3) Uani 0.9225(18) 1 d P A .

loop_
_atom_site_aniso_label
_atom_site_aniso_U_11
_atom_site_aniso_U_22
_atom_site_aniso_U_33
_atom_site_aniso_U_23
_atom_site_aniso_U_13
_atom_site_aniso_U_12
Bi1 0.02292(19) 0.0338(2) 0.0238(2) 0.01194(14) 0.00604(13) 0.01054(14)
Bi2A 0.0325(2) 0.0383(3) 0.0263(2) 0.00978(16) 0.00782(16) 0.01210(17)
Bi2B 0.0325(2) 0.0383(3) 0.0263(2) 0.00978(16) 0.00782(16) 0.01210(17)
N1 0.020(4) 0.030(4) 0.024(4) 0.011(3) 0.004(3) 0.004(3)
N2 0.026(4) 0.034(4) 0.028(4) 0.015(3) 0.011(3) 0.011(3)
N3 0.025(4) 0.035(4) 0.023(4) 0.011(3) 0.004(3) 0.013(3)
N4 0.028(4) 0.031(4) 0.026(4) 0.011(3) 0.011(3) 0.013(3)
C1 0.035(5) 0.043(6) 0.028(5) 0.014(4) 0.010(4) 0.013(4)
C2 0.032(5) 0.035(5) 0.037(5) 0.008(4) 0.007(4) 0.001(4)
C3 0.029(5) 0.040(5) 0.028(5) 0.002(4) 0.006(4) 0.005(4)
C4 0.033(5) 0.037(5) 0.020(4) 0.009(4) 0.013(4) 0.018(4)
C5 0.019(4) 0.040(5) 0.027(5) 0.011(4) 0.003(4) 0.010(4)
C6 0.026(5) 0.030(5) 0.027(5) 0.003(4) 0.002(4) 0.011(4)
C7 0.033(5) 0.040(5) 0.031(5) 0.015(4) 0.011(4) 0.019(4)
C8 0.033(5) 0.026(5) 0.041(5) 0.015(4) 0.007(4) 0.017(4)
C9 0.024(4) 0.032(5) 0.013(4) 0.000(3) 0.002(3) 0.009(3)
C10 0.030(5) 0.033(5) 0.017(4) 0.009(3) 0.000(3) 0.011(4)
C11 0.030(5) 0.042(5) 0.021(4) 0.014(4) 0.008(4) 0.017(4)
C12 0.031(5) 0.029(5) 0.035(5) 0.019(4) 0.012(4) 0.008(4)
C13 0.028(5) 0.043(5) 0.031(5) 0.016(4) 0.005(4) 0.012(4)
C14 0.018(4) 0.045(5) 0.028(5) 0.014(4) 0.009(3) 0.013(4)
C15 0.027(5) 0.041(5) 0.014(4) 0.010(4) 0.005(3) 0.015(4)
C16 0.026(5) 0.032(5) 0.022(4) 0.011(4) 0.005(3) 0.010(4)
C17 0.025(5) 0.056(6) 0.032(5) 0.015(4) 0.004(4) 0.014(4)
C18 0.030(5) 0.035(5) 0.054(6) 0.021(5) 0.014(4) 0.019(4)
C19 0.025(5) 0.037(5) 0.030(5) 0.016(4) 0.008(4) 0.015(4)
C20 0.026(5) 0.040(5) 0.039(5) 0.020(4) 0.006(4) 0.015(4)
C21 0.028(5) 0.039(5) 0.048(6) 0.017(5) 0.021(4) 0.018(4)
C22 0.050(7) 0.044(6) 0.050(6) 0.013(5) 0.007(5) 0.013(5)
C23 0.073(8) 0.051(7) 0.040(6) 0.022(5) 0.018(5) 0.026(6)
C24 0.059(7) 0.040(6) 0.067(8) 0.030(6) 0.024(6) 0.014(5)
C25 0.048(6) 0.042(6) 0.056(7) 0.003(5) 0.015(5) 0.016(5)
C26 0.034(5) 0.044(6) 0.051(6) 0.020(5) 0.021(4) 0.023(4)
N27 0.111(5) 0.065(4) 0.076(4) 0.033(3) 0.055(4) 0.054(3)
C28 0.111(5) 0.065(4) 0.076(4) 0.033(3) 0.055(4) 0.054(3)
O29 0.111(5) 0.065(4) 0.076(4) 0.033(3) 0.055(4) 0.054(3)
C30 0.106(4) 0.053(3) 0.049(3) 0.008(2) 0.035(3) 0.014(3)
C31 0.106(4) 0.053(3) 0.049(3) 0.008(2) 0.035(3) 0.014(3)
C32 0.106(4) 0.053(3) 0.049(3) 0.008(2) 0.035(3) 0.014(3)
C33 0.106(4) 0.053(3) 0.049(3) 0.008(2) 0.035(3) 0.014(3)
C34 0.106(4) 0.053(3) 0.049(3) 0.008(2) 0.035(3) 0.014(3)
C35 0.106(4) 0.053(3) 0.049(3) 0.008(2) 0.035(3) 0.014(3)
C36 0.057(7) 0.060(7) 0.042(6) 0.017(5) 0.016(5) 0.022(5)
C37 0.046(6) 0.043(6) 0.041(6) 0.008(5) 0.013(5) 0.010(5)
C38 0.033(5) 0.034(5) 0.029(5) 0.001(4) 0.003(4) 0.008(4)
O39 0.041(4) 0.057(4) 0.035(4) 0.012(3) 0.015(3) 0.016(3)
O40 0.039(4) 0.066(5) 0.040(4) 0.007(3) 0.006(3) 0.014(3)
C41 0.023(4) 0.033(5) 0.028(5) 0.016(4) 0.015(4) 0.014(4)
C42 0.056(7) 0.049(6) 0.025(5) 0.016(4) 0.012(4) 0.027(5)
C43 0.036(5) 0.039(6) 0.036(5) 0.010(4) 0.009(4) 0.003(4)
C44 0.038(5) 0.041(6) 0.040(6) 0.022(5) 0.015(4) 0.016(4)
C45 0.033(5) 0.052(6) 0.029(5) 0.023(5) 0.008(4) 0.014(4)
C46 0.022(4) 0.035(5) 0.035(5) 0.022(4) 0.007(4) 0.013(4)
N47 0.035(4) 0.041(4) 0.026(4) 0.018(3) 0.002(3) 0.007(3)
C48 0.037(6) 0.050(6) 0.043(6) 0.023(5) -0.004(5) -0.003(5)
O49 0.122(8) 0.054(5) 0.045(5) 0.023(4) -0.020(5) -0.009(5)
C50 0.052(6) 0.038(5) 0.025(5) 0.014(4) 0.004(4) -0.003(5)
C51 0.048(6) 0.059(7) 0.032(5) 0.016(5) -0.005(5) 0.000(5)
C52 0.074(8) 0.053(7) 0.039(6) 0.015(5) -0.013(6) -0.001(6)
C53 0.069(8) 0.052(7) 0.035(6) 0.012(5) 0.008(6) -0.007(6)
C54 0.046(7) 0.061(7) 0.044(6) 0.025(5) 0.011(5) 0.012(5)
C55 0.050(6) 0.046(6) 0.029(5) 0.017(5) 0.007(4) 0.005(5)
C56 0.054(7) 0.064(7) 0.029(5) 0.007(5) 0.021(5) 0.022(5)
C61 0.034(5) 0.038(5) 0.020(4) 0.004(4) 0.011(4) 0.007(4)
C62 0.030(5) 0.044(6) 0.035(5) 0.014(4) 0.012(4) 0.014(4)
C63 0.027(5) 0.043(6) 0.042(6) 0.015(4) -0.001(4) 0.006(4)
C64 0.020(5) 0.046(6) 0.058(7) 0.007(5) 0.016(5) 0.011(4)
C65 0.026(5) 0.042(5) 0.032(5) 0.003(4) 0.013(4) 0.009(4)
C66 0.030(5) 0.028(5) 0.026(5) 0.009(4) 0.004(4) 0.011(4)
N67 0.021(4) 0.043(4) 0.024(4) 0.012(3) 0.012(3) 0.009(3)
C68 0.036(5) 0.044(6) 0.024(5) 0.006(4) 0.011(4) 0.017(4)
O69 0.031(4) 0.067(5) 0.033(4) 0.018(3) 0.012(3) 0.013(3)
C70 0.031(5) 0.045(6) 0.028(5) 0.018(4) 0.013(4) 0.012(4)
C71 0.049(6) 0.067(7) 0.032(6) 0.017(5) 0.021(5) 0.022(5)
C72 0.063(8) 0.090(9) 0.022(5) 0.014(5) 0.003(5) 0.035(6)
C73 0.048(7) 0.077(8) 0.036(6) 0.011(5) 0.003(5) 0.031(6)
C74 0.030(5) 0.057(6) 0.036(5) 0.022(5) 0.016(4) 0.019(4)
C75 0.031(5) 0.039(5) 0.022(4) 0.010(4) 0.013(4) 0.008(4)
C76 0.024(5) 0.053(6) 0.039(5) 0.021(5) 0.004(4) 0.008(4)
C77 0.026(5) 0.045(5) 0.029(5) 0.016(4) 0.010(4) 0.012(4)
C78 0.031(5) 0.044(6) 0.027(5) 0.011(4) 0.006(4) 0.014(4)
O79 0.050(3) 0.049(3) 0.031(3) 0.011(2) -0.001(2) 0.007(2)
O80 0.050(3) 0.049(3) 0.031(3) 0.011(2) -0.001(2) 0.007(2)
C81 0.023(4) 0.037(5) 0.030(5) 0.005(4) 0.003(4) 0.005(4)
C82 0.032(5) 0.039(5) 0.027(5) 0.017(4) 0.007(4) 0.011(4)
C83 0.040(6) 0.042(5) 0.029(5) 0.015(4) 0.015(4) 0.012(4)
C84 0.030(5) 0.049(6) 0.032(5) 0.013(4) 0.015(4) 0.017(4)
C85 0.028(5) 0.048(6) 0.048(6) 0.016(5) 0.008(4) 0.015(4)
C86 0.026(5) 0.036(5) 0.028(5) 0.012(4) 0.006(4) 0.011(4)
N87 0.023(4) 0.045(4) 0.022(4) 0.012(3) 0.002(3) 0.007(3)
C88 0.010(4) 0.047(6) 0.049(6) 0.017(5) 0.003(4) 0.007(4)
O89 0.039(4) 0.062(4) 0.048(4) 0.024(3) 0.013(3) 0.024(3)
C90 0.030(5) 0.029(5) 0.027(5) 0.011(4) 0.001(4) 0.010(4)
C91 0.024(5) 0.048(6) 0.035(5) 0.013(4) 0.005(4) 0.002(4)
C92 0.033(5) 0.051(6) 0.040(6) 0.012(5) -0.007(4) 0.007(4)
C93 0.050(6) 0.054(6) 0.025(5) 0.017(4) 0.004(4) 0.016(5)
C94 0.034(5) 0.039(5) 0.040(6) 0.014(4) 0.005(4) 0.017(4)
C95 0.034(5) 0.040(5) 0.019(4) 0.009(4) -0.001(4) 0.017(4)
C96 0.038(5) 0.037(5) 0.030(5) 0.013(4) 0.013(4) 0.007(4)
C100 0.034(7) 0.181(17) 0.119(13) 0.060(12) 0.018(8) 0.033(9)
Cl1 0.082(3) 0.181(5) 0.121(3) 0.077(3) 0.024(3) -0.002(3)
Cl2 0.119(4) 0.149(4) 0.132(4) 0.063(3) -0.002(3) 0.021(3)
Cl3 0.111(4) 0.122(4) 0.166(5) 0.046(3) 0.055(3) 0.042(3)
C101 0.059(8) 0.077(9) 0.091(10) 0.053(8) 0.015(7) 0.029(7)
C102 0.056(8) 0.060(8) 0.037(6) 0.014(6) 0.014(6) 0.020(6)
O103 0.028(4) 0.053(5) 0.043(4) 0.017(3) 0.001(3) 0.003(3)
O104 0.033(4) 0.041(4) 0.062(5) 0.021(4) 0.011(4) 0.006(3)
C111 0.046(5) 0.043(5) 0.095(7) 0.031(5) -0.005(5) 0.002(4)
C112 0.046(5) 0.043(5) 0.095(7) 0.031(5) -0.005(5) 0.002(4)
O113 0.040(4) 0.046(4) 0.070(5) 0.023(4) 0.007(4) 0.018(3)
O114 0.030(4) 0.042(4) 0.041(4) 0.007(3) 0.006(3) 0.010(3)
C121 0.113(16) 0.059(10) 0.060(12) 0.048(9) 0.010(10) 0.000(10)
C221 0.113(16) 0.059(10) 0.060(12) 0.048(9) 0.010(10) 0.000(10)
Cl11 0.121(4) 0.084(3) 0.097(3) 0.026(2) -0.010(2) 0.003(2)
Cl12 0.138(4) 0.097(3) 0.092(3) 0.031(2) 0.000(3) 0.015(3)
Cl13 0.125(4) 0.079(3) 0.222(6) 0.044(3) 0.049(4) 0.025(3)
O151 0.163(9) 0.118(7) 0.097(6) 0.001(5) -0.023(6) 0.009(6)
O152 0.163(9) 0.118(7) 0.097(6) 0.001(5) -0.023(6) 0.009(6)

loop_
_atom_type_symbol
_atom_type_description
_atom_type_scat_dispersion_real
_atom_type_scat_dispersion_imag
_atom_type_scat_source
C C 0.0033 0.0016 'International Tables Vol C Tables 4.2.6.8 and 6.1.1.4'
H H 0 0 'International Tables Vol C Tables 4.2.6.8 and 6.1.1.4'
N N 0.0061 0.0033 'International Tables Vol C Tables 4.2.6.8 and 6.1.1.4'
O O 0.0106 0.006 'International Tables Vol C Tables 4.2.6.8 and 6.1.1.4'
Bi Bi -4.1077 10.2566 'International Tables Vol C Tables 4.2.6.8 and 6.1.1.4'
Cl Cl 0.1484 0.1585 'International Tables Vol C Tables 4.2.6.8 and 6.1.1.4'

loop_
_geom_angle_atom_site_label_1
_geom_angle_atom_site_label_2
_geom_angle_atom_site_label_3
_geom_angle
N1 Bi1 N2 77.1(2)
N1 Bi1 N4 74.7(2)
N2 Bi1 N4 118.3(2)
N1 Bi1 N3 119.0(2)
N2 Bi1 N3 74.8(2)
N4 Bi1 N3 73.2(2)
N1 Bi1 O80 77.4(2)
N2 Bi1 O80 81.0(2)
N4 Bi1 O80 140.7(2)
N3 Bi1 O80 145.8(2)
N1 Bi1 Bi2B 59.9(4)
N2 Bi1 Bi2B 59.5(4)
N4 Bi1 Bi2B 58.9(4)
N3 Bi1 Bi2B 59.2(4)
O80 Bi1 Bi2B 125.8(4)
N1 Bi1 O151 149.0(3)
N2 Bi1 O151 80.4(3)
N4 Bi1 O151 135.5(3)
N3 Bi1 O151 74.3(3)
O80 Bi1 O151 78.3(3)
Bi2B Bi1 O151 123.9(5)
N1 Bi1 O152 77.1(3)
N2 Bi1 O152 145.5(3)
N4 Bi1 O152 75.6(3)
N3 Bi1 O152 138.6(3)
O80 Bi1 O152 71.5(3)
Bi2B Bi1 O152 122.8(5)
O151 Bi1 O152 112.6(4)
O39 Bi2A O113 86.0(3)
O39 Bi2A O104 87.4(2)
O113 Bi2A O104 73.4(2)
O39 Bi2A O103 80.6(2)
O113 Bi2A O103 126.8(2)
O104 Bi2A O103 54.9(2)
O39 Bi2A O40 54.6(2)
O113 Bi2A O40 127.8(2)
O104 Bi2A O40 128.5(2)
O103 Bi2A O40 83.0(2)
O39 Bi2A O114 78.2(2)
O113 Bi2A O114 53.1(2)
O104 Bi2A O114 125.1(2)
O103 Bi2A O114 158.7(2)
O40 Bi2A O114 83.5(2)
O39 Bi2A C102 83.1(3)
O113 Bi2A C102 100.2(3)
O104 Bi2A C102 27.5(3)
O103 Bi2A C102 27.4(3)
O40 Bi2A C102 106.3(3)
O114 Bi2A C102 148.0(3)
O39 Bi2A C38 28.2(2)
O113 Bi2A C38 108.1(3)
O104 Bi2A C38 110.0(3)
O103 Bi2A C38 81.4(2)
O40 Bi2A C38 26.4(2)
O114 Bi2A C38 79.2(2)
C102 Bi2A C38 96.1(3)
O39 Bi2A C112 81.7(3)
O113 Bi2A C112 26.3(3)
O104 Bi2A C112 99.2(3)
O103 Bi2A C112 149.1(3)
O40 Bi2A C112 106.8(3)
O114 Bi2A C112 26.8(3)
C102 Bi2A C112 124.9(4)
C38 Bi2A C112 94.6(3)
N2 Bi2B N1 71.3(5)
N2 Bi2B O40 89.1(6)
N1 Bi2B O40 150.7(8)
N2 Bi2B N4 110.8(7)
N1 Bi2B N4 70.7(5)
O40 Bi2B N4 138.2(8)
N2 Bi2B N3 71.2(5)
N1 Bi2B N3 110.2(7)
O40 Bi2B N3 82.2(6)
N4 Bi2B N3 71.0(5)
N2 Bi2B Bi1 54.2(4)
N1 Bi2B Bi1 53.5(4)
O40 Bi2B Bi1 130.4(7)
N4 Bi2B Bi1 56.6(4)
N3 Bi2B Bi1 56.8(4)
C4 N1 C1 106.1(7)
C4 N1 Bi1 124.4(5)
C1 N1 Bi1 124.8(5)
C4 N1 Bi2B 114.2(6)
C1 N1 Bi2B 113.5(6)
Bi1 N1 Bi2B 66.7(5)
C16 N2 C19 108.0(6)
C16 N2 Bi1 122.1(5)
C19 N2 Bi1 121.9(5)
C16 N2 Bi2B 117.4(6)
C19 N2 Bi2B 115.5(7)
Bi1 N2 Bi2B 66.3(4)
C14 N3 C11 106.5(7)
C14 N3 Bi1 120.9(5)
C11 N3 Bi1 123.3(5)
C14 N3 Bi2B 118.6(7)
C11 N3 Bi2B 118.8(6)
Bi1 N3 Bi2B 64.1(4)
C6 N4 C9 104.8(6)
C6 N4 Bi1 121.1(5)
C9 N4 Bi1 122.0(5)
C6 N4 Bi2B 121.3(7)
C9 N4 Bi2B 119.9(6)
Bi1 N4 Bi2B 64.5(4)
N1 C1 C20 124.6(8)
N1 C1 C2 110.2(7)
C20 C1 C2 125.1(8)
C3 C2 C1 107.5(8)
C3 C2 H2 126.2
C1 C2 H2 126.2
C2 C3 C4 106.5(8)
C2 C3 H3 126.7
C4 C3 H3 126.7
C5 C4 N1 127.1(8)
C5 C4 C3 123.2(8)
N1 C4 C3 109.6(7)
C4 C5 C6 125.7(8)
C4 C5 C61 119.1(8)
C6 C5 C61 115.1(7)
N4 C6 C5 122.9(7)
N4 C6 C7 112.0(7)
C5 C6 C7 125.0(8)
C8 C7 C6 105.5(7)
C8 C7 H7 127.2
C6 C7 H7 127.2
C7 C8 C9 107.1(7)
C7 C8 H8 126.4
C9 C8 H8 126.4
N4 C9 C10 125.9(7)
N4 C9 C8 110.6(7)
C10 C9 C8 123.4(8)
C11 C10 C9 125.4(8)
C11 C10 C41 117.2(7)
C9 C10 C41 117.3(7)
N3 C11 C10 125.4(8)
N3 C11 C12 110.0(6)
C10 C11 C12 124.6(8)
C13 C12 C11 106.2(7)
C13 C12 H12 126.9
C11 C12 H12 126.9
C12 C13 C14 108.2(8)
C12 C13 H13 125.9
C14 C13 H13 125.9
N3 C14 C15 124.2(8)
N3 C14 C13 109.0(7)
C15 C14 C13 126.8(7)
C16 C15 C14 125.5(7)
C16 C15 C81 118.8(7)
C14 C15 C81 115.7(7)
N2 C16 C15 128.0(7)
N2 C16 C17 108.6(7)
C15 C16 C17 123.3(8)
C18 C17 C16 107.4(8)
C18 C17 H17 126.3
C16 C17 H17 126.3
C17 C18 C19 107.1(8)
C17 C18 H18 126.5
C19 C18 H18 126.5
N2 C19 C20 126.8(7)
N2 C19 C18 108.8(7)
C20 C19 C18 124.4(8)
C19 C20 C1 124.3(8)
C19 C20 C21 118.6(7)
C1 C20 C21 117.0(8)
C26 C21 C22 118.1(9)
C26 C21 C20 123.3(8)
C22 C21 C20 118.6(8)
C23 C22 C21 122.5(10)
C23 C22 H22 118.8
C21 C22 H22 118.8
C22 C23 C24 118.5(10)
C22 C23 H23 120.8
C24 C23 H23 120.8
C25 C24 C23 120.7(10)
C25 C24 H24 119.7
C23 C24 H24 119.7
C24 C25 C26 120.9(9)
C24 C25 H25 119.5
C26 C25 H25 119.5
C21 C26 N27 122.7(9)
C21 C26 C25 119.3(9)
N27 C26 C25 118.0(9)
C28 N27 C26 125.0(9)
C28 N27 H27 117.5
C26 N27 H27 117.5
O29 C28 N27 122.1(11)
O29 C28 C30 123.8(10)
N27 C28 C30 114.1(10)
C35 C30 C31 117.2(11)
C35 C30 C28 121.8(12)
C31 C30 C28 120.8(11)
C32 C31 C30 122.7(11)
C32 C31 H31 118.7
C30 C31 H31 118.7
C33 C32 C31 119.6(12)
C33 C32 H32 120.2
C31 C32 H32 120.2
C32 C33 C34 119.7(11)
C32 C33 H33 120.1
C34 C33 H33 120.1
C33 C34 C35 119.6(11)
C33 C34 C36 119.7(10)
C35 C34 C36 120.6(11)
C30 C35 C34 121.1(11)
C30 C35 H35 119.4
C34 C35 H35 119.4
C37 C36 C34 112.4(10)
C37 C36 H36A 109.1
C34 C36 H36A 109.1
C37 C36 H36B 109.1
C34 C36 H36B 109.1
H36A C36 H36B 107.8
C38 C37 C36 113.0(8)
C38 C37 C56 109.4(8)
C36 C37 C56 106.7(8)
C38 C37 H37 109.2
C36 C37 H37 109.2
C56 C37 H37 109.2
O40 C38 O39 118.5(8)
O40 C38 C37 120.9(8)
O39 C38 C37 120.5(8)
O40 C38 Bi2A 65.5(5)
O39 C38 Bi2A 53.0(4)
C37 C38 Bi2A 173.5(7)
C38 O39 Bi2A 98.8(5)
C38 O40 Bi2B 120.3(7)
C38 O40 Bi2A 88.0(5)
C42 C41 C46 118.0(8)
C42 C41 C10 119.6(7)
C46 C41 C10 122.4(7)
C43 C42 C41 123.2(8)
C43 C42 H42 118.4
C41 C42 H42 118.4
C42 C43 C44 118.5(9)
C42 C43 H43 120.8
C44 C43 H43 120.8
C45 C44 C43 119.2(9)
C45 C44 H44 120.4
C43 C44 H44 120.4
C44 C45 C46 122.8(8)
C44 C45 H45 118.6
C46 C45 H45 118.6
C45 C46 N47 123.3(7)
C45 C46 C41 118.2(8)
N47 C46 C41 118.4(7)
C48 N47 C46 129.1(8)
C48 N47 H47 115.5
C46 N47 H47 115.5
O49 C48 N47 123.9(9)
O49 C48 C50 120.0(8)
N47 C48 C50 116.1(8)
C55 C50 C51 119.7(9)
C55 C50 C48 122.8(9)
C51 C50 C48 117.5(9)
C52 C51 C50 119.4(10)
C52 C51 H51 120.3
C50 C51 H51 120.3
C53 C52 C51 119.3(10)
C53 C52 H52 120.4
C51 C52 H52 120.4
C52 C53 C54 123.5(10)
C52 C53 H53 118.3
C54 C53 H53 118.3
C55 C54 C53 115.3(9)
C55 C54 C56 121.6(9)
C53 C54 C56 123.2(10)
C50 C55 C54 122.8(9)
C50 C55 H55 118.6
C54 C55 H55 118.6
C54 C56 C37 115.1(8)
C54 C56 H56A 108.5
C37 C56 H56A 108.5
C54 C56 H56B 108.5
C37 C56 H56B 108.5
H56A C56 H56B 107.5
C62 C61 C66 119.0(8)
C62 C61 C5 118.8(7)
C66 C61 C5 122.2(7)
C63 C62 C61 122.1(8)
C63 C62 H62 119
C61 C62 H62 119
C62 C63 C64 117.3(8)
C62 C63 H63 121.4
C64 C63 H63 121.4
C65 C64 C63 121.5(8)
C65 C64 H64 119.3
C63 C64 H64 119.3
C64 C65 C66 120.3(8)
C64 C65 H65 119.8
C66 C65 H65 119.8
C65 C66 C61 119.6(8)
C65 C66 N67 122.9(7)
C61 C66 N67 117.5(7)
C68 N67 C66 126.2(7)
C68 N67 H67 116.9
C66 N67 H67 116.9
O69 C68 N67 125.6(8)
O69 C68 C70 119.2(7)
N67 C68 C70 115.0(7)
C75 C70 C71 118.8(8)
C75 C70 C68 121.6(8)
C71 C70 C68 119.3(8)
C72 C71 C70 120.5(9)
C72 C71 H71 119.8
C70 C71 H71 119.8
C73 C72 C71 119.1(9)
C73 C72 H72 120.4
C71 C72 H72 120.4
C72 C73 C74 122.9(9)
C72 C73 H73 118.5
C74 C73 H73 118.5
C73 C74 C75 118.3(8)
C73 C74 C76 122.8(8)
C75 C74 C76 119.0(8)
C70 C75 C74 120.2(8)
C70 C75 H75 119.9
C74 C75 H75 119.9
C74 C76 C77 112.6(8)
C74 C76 H76A 109.1
C77 C76 H76A 109.1
C74 C76 H76B 109.1
C77 C76 H76B 109.1
H76A C76 H76B 107.8
C96 C77 C78 111.6(7)
C96 C77 C76 109.7(7)
C78 C77 C76 109.1(7)
C96 C77 H77 108.8
C78 C77 H77 108.8
C76 C77 H77 108.8
O80 C78 O79 124.9(8)
O80 C78 C77 116.0(8)
O79 C78 C77 119.0(8)
C78 O80 Bi1 123.7(6)
C82 C81 C86 116.9(7)
C82 C81 C15 120.3(7)
C86 C81 C15 122.8(7)
C83 C82 C81 121.2(8)
C83 C82 H82 119.4
C81 C82 H82 119.4
C82 C83 C84 121.6(8)
C82 C83 H83 119.2
C84 C83 H83 119.2
C85 C84 C83 118.9(8)
C85 C84 H84 120.6
C83 C84 H84 120.6
C84 C85 C86 121.9(8)
C84 C85 H85 119
C86 C85 H85 119
C85 C86 C81 119.5(8)
C85 C86 N87 123.7(7)
C81 C86 N87 116.8(7)
C88 N87 C86 126.7(7)
C88 N87 H87 116.6
C86 N87 H87 116.6
O89 C88 N87 125.1(8)
O89 C88 C90 118.2(8)
N87 C88 C90 116.7(7)
C95 C90 C91 122.0(8)
C95 C90 C88 120.3(7)
C91 C90 C88 117.6(8)
C90 C91 C92 118.1(8)
C90 C91 H91 121
C92 C91 H91 121
C93 C92 C91 121.4(9)
C93 C92 H92 119.3
C91 C92 H92 119.3
C92 C93 C94 120.0(9)
C92 C93 H93 120
C94 C93 H93 120
C95 C94 C93 118.3(9)
C95 C94 C96 122.0(8)
C93 C94 C96 119.7(8)
C90 C95 C94 120.2(8)
C90 C95 H95 119.9
C94 C95 H95 119.9
C77 C96 C94 112.3(7)
C77 C96 H96A 109.1
C94 C96 H96A 109.1
C77 C96 H96B 109.1
C94 C96 H96B 109.1
H96A C96 H96B 107.9
Cl1 C100 Cl3 111.9(10)
Cl1 C100 Cl2 112.2(9)
Cl3 C100 Cl2 109.5(7)
Cl1 C100 H100 107.6
Cl3 C100 H100 107.6
Cl2 C100 H100 107.6
C102 C101 H10A 109.5
C102 C101 H10B 109.5
H10A C101 H10B 109.5
C102 C101 H10C 109.5
H10A C101 H10C 109.5
H10B C101 H10C 109.5
O103 C102 O104 123.0(10)
O103 C102 C101 118.3(11)
O104 C102 C101 118.7(11)
O103 C102 Bi2A 66.0(6)
O104 C102 Bi2A 57.0(5)
C101 C102 Bi2A 175.1(9)
C102 O103 Bi2A 86.6(6)
C102 O104 Bi2A 95.6(6)
C112 C111 H11A 109.5
C112 C111 H11B 109.5
H11A C111 H11B 109.5
C112 C111 H11C 109.5
H11A C111 H11C 109.5
H11B C111 H11C 109.5
O113 C112 O114 119.1(10)
O113 C112 C111 119.0(11)
O114 C112 C111 121.8(10)
O113 C112 Bi2A 52.9(6)
O114 C112 Bi2A 66.2(6)
C111 C112 Bi2A 170.7(9)
C112 O113 Bi2A 100.7(7)
C112 O114 Bi2A 87.0(6)
Cl13 C121 Cl12 113.4(8)
Cl13 C121 Cl11 110.3(11)
Cl12 C121 Cl11 108.9(9)
Cl13 C121 H121 108
Cl12 C121 H121 108
Cl11 C121 H121 108
Cl11 C221 Cl13 110.6(16)
Cl11 C221 Cl12 104.6(15)
Cl13 C221 Cl12 101.2(15)
Cl11 C221 H221 113.2
Cl13 C221 H221 113.2
Cl12 C221 H221 113.2

loop_
_geom_bond_atom_site_label_1
_geom_bond_atom_site_label_2
_geom_bond_distance
Bi1 N1 2.298(7)
Bi1 N2 2.325(6)
Bi1 N4 2.428(6)
Bi1 N3 2.441(7)
Bi1 O80 2.497(6)
Bi1 Bi2B 2.625(17)
Bi1 O151 2.662(14)
Bi1 O152 2.676(13)
Bi2A O39 2.211(6)
Bi2A O113 2.264(8)
Bi2A O104 2.294(7)
Bi2A O103 2.492(7)
Bi2A O40 2.492(6)
Bi2A O114 2.554(7)
Bi2A C102 2.723(11)
Bi2A C38 2.736(9)
Bi2A C112 2.788(11)
Bi2B N2 2.469(18)
Bi2B N1 2.473(18)
Bi2B O40 2.487(18)
Bi2B N4 2.489(18)
Bi2B N3 2.51(2)
N1 C4 1.388(10)
N1 C1 1.396(11)
N2 C16 1.358(10)
N2 C19 1.370(10)
N3 C14 1.376(9)
N3 C11 1.379(10)
N4 C6 1.371(10)
N4 C9 1.373(10)
C1 C20 1.415(11)
C1 C2 1.437(12)
C2 C3 1.374(12)
C2 H2 0.95
C3 C4 1.469(12)
C3 H3 0.95
C4 C5 1.382(11)
C5 C6 1.409(12)
C5 C61 1.513(11)
C6 C7 1.435(11)
C7 C8 1.366(12)
C7 H7 0.95
C8 C9 1.441(10)
C8 H8 0.95
C9 C10 1.415(11)
C10 C11 1.398(10)
C10 C41 1.517(11)
C11 C12 1.454(11)
C12 C13 1.347(11)
C12 H12 0.95
C13 C14 1.450(12)
C13 H13 0.95
C14 C15 1.406(11)
C15 C16 1.375(12)
C15 C81 1.491(11)
C16 C17 1.449(12)
C17 C18 1.349(12)
C17 H17 0.95
C18 C19 1.441(11)
C18 H18 0.95
C19 C20 1.410(12)
C20 C21 1.507(12)
C21 C26 1.349(13)
C21 C22 1.418(13)
C22 C23 1.370(14)
C22 H22 0.95
C23 C24 1.379(14)
C23 H23 0.95
C24 C25 1.347(14)
C24 H24 0.95
C25 C26 1.437(14)
C25 H25 0.95
C26 N27 1.404(12)
N27 C28 1.361(13)
N27 H27 0.88
C28 O29 1.248(13)
C28 C30 1.481(16)
C30 C35 1.376(16)
C30 C31 1.390(15)
C31 C32 1.375(15)
C31 H31 0.95
C32 C33 1.368(16)
C32 H32 0.95
C33 C34 1.391(16)
C33 H33 0.95
C34 C35 1.405(15)
C34 C36 1.541(15)
C35 H35 0.95
C36 C37 1.517(13)
C36 H36A 0.99
C36 H36B 0.99
C37 C38 1.485(12)
C37 C56 1.570(14)
C37 H37 1
C38 O40 1.218(10)
C38 O39 1.308(10)
C41 C42 1.394(12)
C41 C46 1.397(11)
C42 C43 1.359(12)
C42 H42 0.95
C43 C44 1.390(12)
C43 H43 0.95
C44 C45 1.367(12)
C44 H44 0.95
C45 C46 1.382(12)
C45 H45 0.95
C46 N47 1.389(11)
N47 C48 1.362(11)
N47 H47 0.88
C48 O49 1.249(11)
C48 C50 1.525(13)
C50 C55 1.334(13)
C50 C51 1.406(13)
C51 C52 1.361(14)
C51 H51 0.95
C52 C53 1.352(15)
C52 H52 0.95
C53 C54 1.393(15)
C53 H53 0.95
C54 C55 1.392(14)
C54 C56 1.518(13)
C55 H55 0.95
C56 H56A 0.99
C56 H56B 0.99
C61 C62 1.387(12)
C61 C66 1.404(11)
C62 C63 1.379(12)
C62 H62 0.95
C63 C64 1.413(13)
C63 H63 0.95
C64 C65 1.366(12)
C64 H64 0.95
C65 C66 1.382(11)
C65 H65 0.95
C66 N67 1.429(10)
N67 C68 1.358(10)
N67 H67 0.88
C68 O69 1.224(10)
C68 C70 1.511(12)
C70 C75 1.389(11)
C70 C71 1.391(12)
C71 C72 1.381(13)
C71 H71 0.95
C72 C73 1.348(13)
C72 H72 0.95
C73 C74 1.363(13)
C73 H73 0.95
C74 C75 1.398(12)
C74 C76 1.533(12)
C75 H75 0.95
C76 C77 1.571(12)
C76 H76A 0.99
C76 H76B 0.99
C77 C96 1.499(11)
C77 C78 1.538(12)
C77 H77 1
C78 O80 1.218(10)
C78 O79 1.270(10)
C81 C82 1.420(11)
C81 C86 1.422(11)
C82 C83 1.353(11)
C82 H82 0.95
C83 C84 1.400(12)
C83 H83 0.95
C84 C85 1.344(12)
C84 H84 0.95
C85 C86 1.412(11)
C85 H85 0.95
C86 N87 1.435(10)
N87 C88 1.343(10)
N87 H87 0.88
C88 O89 1.239(9)
C88 C90 1.516(12)
C90 C95 1.371(12)
C90 C91 1.377(12)
C91 C92 1.389(12)
C91 H91 0.95
C92 C93 1.371(13)
C92 H92 0.95
C93 C94 1.410(13)
C93 H93 0.95
C94 C95 1.393(12)
C94 C96 1.544(12)
C95 H95 0.95
C96 H96A 0.99
C96 H96B 0.99
C100 Cl1 1.695(15)
C100 Cl3 1.770(16)
C100 Cl2 1.793(16)
C100 H100 1
C101 C102 1.563(15)
C101 H10A 0.98
C101 H10B 0.98
C101 H10C 0.98
C102 O103 1.257(13)
C102 O104 1.261(13)
C111 C112 1.497(15)
C111 H11A 0.98
C111 H11B 0.98
C111 H11C 0.98
C112 O113 1.258(12)
C112 O114 1.260(13)
C121 Cl13 1.689(16)
C121 Cl12 1.764(16)
C121 Cl11 1.787(17)
C121 H121 1
C221 Cl11 1.69(2)
C221 Cl13 1.78(3)
C221 Cl12 1.95(3)
C221 H221 1

loop_
_geom_torsion_atom_site_label_1
_geom_torsion_atom_site_label_2
_geom_torsion_atom_site_label_3
_geom_torsion_atom_site_label_4
_geom_torsion
N1 Bi1 Bi2B N2 -92.4(4)
N4 Bi1 Bi2B N2 177.9(5)
N3 Bi1 Bi2B N2 89.8(4)
O80 Bi1 Bi2B N2 -49.4(5)
O151 Bi1 Bi2B N2 51.1(6)
O152 Bi1 Bi2B N2 -139.3(4)
N2 Bi1 Bi2B N1 92.4(4)
N4 Bi1 Bi2B N1 -89.7(4)
N3 Bi1 Bi2B N1 -177.8(5)
O80 Bi1 Bi2B N1 43.0(5)
O151 Bi1 Bi2B N1 143.5(4)
O152 Bi1 Bi2B N1 -46.9(6)
N1 Bi1 Bi2B O40 -142.6(11)
N2 Bi1 Bi2B O40 -50.2(8)
N4 Bi1 Bi2B O40 127.7(11)
N3 Bi1 Bi2B O40 39.6(8)
O80 Bi1 Bi2B O40 -99.6(9)
O151 Bi1 Bi2B O40 0.9(12)
O152 Bi1 Bi2B O40 170.5(7)
N1 Bi1 Bi2B N4 89.7(4)
N2 Bi1 Bi2B N4 -177.9(5)
N3 Bi1 Bi2B N4 -88.1(4)
O80 Bi1 Bi2B N4 132.7(3)
O151 Bi1 Bi2B N4 -126.8(4)
O152 Bi1 Bi2B N4 42.8(6)
N1 Bi1 Bi2B N3 177.8(5)
N2 Bi1 Bi2B N3 -89.8(4)
N4 Bi1 Bi2B N3 88.1(4)
O80 Bi1 Bi2B N3 -139.2(3)
O151 Bi1 Bi2B N3 -38.7(6)
O152 Bi1 Bi2B N3 130.8(4)
N2 Bi1 N1 C4 -166.2(6)
N4 Bi1 N1 C4 -41.7(6)
N3 Bi1 N1 C4 -102.0(6)
O80 Bi1 N1 C4 110.3(6)
Bi2B Bi1 N1 C4 -104.2(7)
O151 Bi1 N1 C4 149.3(7)
O152 Bi1 N1 C4 36.7(6)
N2 Bi1 N1 C1 41.3(6)
N4 Bi1 N1 C1 165.8(6)
N3 Bi1 N1 C1 105.5(6)
O80 Bi1 N1 C1 -42.2(6)
Bi2B Bi1 N1 C1 103.3(7)
O151 Bi1 N1 C1 -3.2(9)
O152 Bi1 N1 C1 -115.8(7)
N2 Bi1 N1 Bi2B -62.0(5)
N4 Bi1 N1 Bi2B 62.5(5)
N3 Bi1 N1 Bi2B 2.2(5)
O80 Bi1 N1 Bi2B -145.5(5)
O151 Bi1 N1 Bi2B -106.5(7)
O152 Bi1 N1 Bi2B 140.9(5)
N2 Bi2B N1 C4 177.6(6)
O40 Bi2B N1 C4 -132.1(16)
N4 Bi2B N1 C4 56.5(7)
N3 Bi2B N1 C4 116.8(7)
Bi1 Bi2B N1 C4 118.7(6)
N2 Bi2B N1 C1 -60.6(7)
O40 Bi2B N1 C1 -10(2)
N4 Bi2B N1 C1 178.4(6)
N3 Bi2B N1 C1 -121.4(7)
Bi1 Bi2B N1 C1 -119.4(6)
N2 Bi2B N1 Bi1 58.8(3)
O40 Bi2B N1 Bi1 109.2(17)
N4 Bi2B N1 Bi1 -62.2(3)
N3 Bi2B N1 Bi1 -2.0(4)
N1 Bi1 N2 C16 171.0(6)
N4 Bi1 N2 C16 106.5(6)
N3 Bi1 N2 C16 45.7(6)
O80 Bi1 N2 C16 -110.0(6)
Bi2B Bi1 N2 C16 108.6(7)
O151 Bi1 N2 C16 -30.5(6)
O152 Bi1 N2 C16 -146.8(7)
N1 Bi1 N2 C19 -43.8(6)
N4 Bi1 N2 C19 -108.3(6)
N3 Bi1 N2 C19 -169.1(6)
O80 Bi1 N2 C19 35.2(6)
Bi2B Bi1 N2 C19 -106.3(8)
O151 Bi1 N2 C19 114.7(7)
O152 Bi1 N2 C19 -1.7(9)
N1 Bi1 N2 Bi2B 62.4(5)
N4 Bi1 N2 Bi2B -2.1(5)
N3 Bi1 N2 Bi2B -62.9(5)
O80 Bi1 N2 Bi2B 141.4(5)
O151 Bi1 N2 Bi2B -139.1(6)
O152 Bi1 N2 Bi2B 104.6(7)
N1 Bi2B N2 C16 -173.2(6)
O40 Bi2B N2 C16 29.0(9)
N4 Bi2B N2 C16 -113.4(8)
N3 Bi2B N2 C16 -53.2(7)
Bi1 Bi2B N2 C16 -115.3(7)
N1 Bi2B N2 C19 57.5(7)
O40 Bi2B N2 C19 -100.3(7)
N4 Bi2B N2 C19 117.3(8)
N3 Bi2B N2 C19 177.5(6)
Bi1 Bi2B N2 C19 115.5(6)
N1 Bi2B N2 Bi1 -58.0(3)
O40 Bi2B N2 Bi1 144.2(6)
N4 Bi2B N2 Bi1 1.9(5)
N3 Bi2B N2 Bi1 62.1(3)
N1 Bi1 N3 C14 -111.4(6)
N2 Bi1 N3 C14 -46.0(6)
N4 Bi1 N3 C14 -172.6(7)
O80 Bi1 N3 C14 0.3(8)
Bi2B Bi1 N3 C14 -109.2(8)
O151 Bi1 N3 C14 38.1(6)
O152 Bi1 N3 C14 144.7(7)
N1 Bi1 N3 C11 106.6(6)
N2 Bi1 N3 C11 172.0(6)
N4 Bi1 N3 C11 45.4(6)
O80 Bi1 N3 C11 -141.7(6)
Bi2B Bi1 N3 C11 108.8(7)
O151 Bi1 N3 C11 -103.9(7)
O152 Bi1 N3 C11 2.7(8)
N1 Bi1 N3 Bi2B -2.2(5)
N2 Bi1 N3 Bi2B 63.2(5)
N4 Bi1 N3 Bi2B -63.4(5)
O80 Bi1 N3 Bi2B 109.5(5)
O151 Bi1 N3 Bi2B 147.3(5)
O152 Bi1 N3 Bi2B -106.1(6)
N2 Bi2B N3 C14 53.7(7)
N1 Bi2B N3 C14 114.6(7)
O40 Bi2B N3 C14 -38.0(8)
N4 Bi2B N3 C14 174.6(6)
Bi1 Bi2B N3 C14 112.7(6)
N2 Bi2B N3 C11 -174.4(6)
N1 Bi2B N3 C11 -113.5(7)
O40 Bi2B N3 C11 94.0(7)
N4 Bi2B N3 C11 -53.5(7)
Bi1 Bi2B N3 C11 -115.4(6)
N2 Bi2B N3 Bi1 -59.0(3)
N1 Bi2B N3 Bi1 1.9(4)
O40 Bi2B N3 Bi1 -150.6(5)
N4 Bi2B N3 Bi1 61.9(3)
N1 Bi1 N4 C6 48.9(6)
N2 Bi1 N4 C6 114.7(6)
N3 Bi1 N4 C6 176.3(6)
O80 Bi1 N4 C6 2.6(8)
Bi2B Bi1 N4 C6 112.6(8)
O151 Bi1 N4 C6 -139.1(6)
O152 Bi1 N4 C6 -31.3(6)
N1 Bi1 N4 C9 -174.4(6)
N2 Bi1 N4 C9 -108.6(6)
N3 Bi1 N4 C9 -47.0(5)
O80 Bi1 N4 C9 139.3(5)
Bi2B Bi1 N4 C9 -110.7(7)
O151 Bi1 N4 C9 -2.4(8)
O152 Bi1 N4 C9 105.4(6)
N1 Bi1 N4 Bi2B -63.7(5)
N2 Bi1 N4 Bi2B 2.1(5)
N3 Bi1 N4 Bi2B 63.7(5)
O80 Bi1 N4 Bi2B -110.0(6)
O151 Bi1 N4 Bi2B 108.3(6)
O152 Bi1 N4 Bi2B -143.9(6)
N2 Bi2B N4 C6 -114.1(8)
N1 Bi2B N4 C6 -53.9(7)
O40 Bi2B N4 C6 132.4(11)
N3 Bi2B N4 C6 -174.4(6)
Bi1 Bi2B N4 C6 -112.3(6)
N2 Bi2B N4 C9 112.0(8)
N1 Bi2B N4 C9 172.2(6)
O40 Bi2B N4 C9 -1.5(15)
N3 Bi2B N4 C9 51.7(7)
Bi1 Bi2B N4 C9 113.8(6)
N2 Bi2B N4 Bi1 -1.8(5)
N1 Bi2B N4 Bi1 58.4(3)
O40 Bi2B N4 Bi1 -115.3(12)
N3 Bi2B N4 Bi1 -62.1(3)
C4 N1 C1 C20 176.5(8)
Bi1 N1 C1 C20 -26.8(11)
Bi2B N1 C1 C20 50.3(11)
C4 N1 C1 C2 -0.2(9)
Bi1 N1 C1 C2 156.4(6)
Bi2B N1 C1 C2 -126.5(7)
N1 C1 C2 C3 0.6(10)
C20 C1 C2 C3 -176.1(8)
C1 C2 C3 C4 -0.7(10)
C1 N1 C4 C5 -176.9(8)
Bi1 N1 C4 C5 26.4(11)
Bi2B N1 C4 C5 -51.0(11)
C1 N1 C4 C3 -0.3(9)
Bi1 N1 C4 C3 -157.0(5)
Bi2B N1 C4 C3 125.6(7)
C2 C3 C4 C5 177.4(8)
C2 C3 C4 N1 0.6(9)
N1 C4 C5 C6 7.3(14)
C3 C4 C5 C6 -168.9(8)
N1 C4 C5 C61 -174.8(7)
C3 C4 C5 C61 9.0(12)
C9 N4 C6 C5 176.5(8)
Bi1 N4 C6 C5 -40.4(10)
Bi2B N4 C6 C5 36.8(11)
C9 N4 C6 C7 0.4(9)
Bi1 N4 C6 C7 143.5(6)
Bi2B N4 C6 C7 -139.3(7)
C4 C5 C6 N4 2.0(13)
C61 C5 C6 N4 -175.9(7)
C4 C5 C6 C7 177.6(8)
C61 C5 C6 C7 -0.3(12)
N4 C6 C7 C8 0.1(10)
C5 C6 C7 C8 -175.9(8)
C6 C7 C8 C9 -0.6(9)
C6 N4 C9 C10 -179.4(7)
Bi1 N4 C9 C10 38.0(10)
Bi2B N4 C9 C10 -39.0(11)
C6 N4 C9 C8 -0.8(9)
Bi1 N4 C9 C8 -143.4(5)
Bi2B N4 C9 C8 139.7(7)
C7 C8 C9 N4 0.9(10)
C7 C8 C9 C10 179.5(7)
N4 C9 C10 C11 -0.9(13)
C8 C9 C10 C11 -179.4(8)
N4 C9 C10 C41 -177.8(7)
C8 C9 C10 C41 3.7(11)
C14 N3 C11 C10 -180.0(8)
Bi1 N3 C11 C10 -33.4(11)
Bi2B N3 C11 C10 43.0(11)
C14 N3 C11 C12 -0.2(9)
Bi1 N3 C11 C12 146.4(5)
Bi2B N3 C11 C12 -137.3(7)
C9 C10 C11 N3 -1.7(13)
C41 C10 C11 N3 175.2(7)
C9 C10 C11 C12 178.6(8)
C41 C10 C11 C12 -4.6(12)
N3 C11 C12 C13 -1.7(10)
C10 C11 C12 C13 178.0(8)
C11 C12 C13 C14 2.8(10)
C11 N3 C14 C15 -179.7(8)
Bi1 N3 C14 C15 32.8(11)
Bi2B N3 C14 C15 -42.5(11)
C11 N3 C14 C13 1.9(9)
Bi1 N3 C14 C13 -145.6(5)
Bi2B N3 C14 C13 139.1(7)
C12 C13 C14 N3 -3.1(10)
C12 C13 C14 C15 178.5(8)
N3 C14 C15 C16 3.8(13)
C13 C14 C15 C16 -178.0(8)
N3 C14 C15 C81 -177.4(7)
C13 C14 C15 C81 0.7(12)
C19 N2 C16 C15 177.0(8)
Bi1 N2 C16 C15 -33.7(11)
Bi2B N2 C16 C15 44.3(12)
C19 N2 C16 C17 0.9(9)
Bi1 N2 C16 C17 150.2(5)
Bi2B N2 C16 C17 -131.8(7)
C14 C15 C16 N2 -4.8(14)
C81 C15 C16 N2 176.5(7)
C14 C15 C16 C17 170.8(8)
C81 C15 C16 C17 -7.9(12)
N2 C16 C17 C18 -2.7(10)
C15 C16 C17 C18 -179.0(8)
C16 C17 C18 C19 3.3(10)
C16 N2 C19 C20 -176.5(8)
Bi1 N2 C19 C20 34.1(11)
Bi2B N2 C19 C20 -42.8(11)
C16 N2 C19 C18 1.1(9)
Bi1 N2 C19 C18 -148.3(6)
Bi2B N2 C19 C18 134.9(7)
C17 C18 C19 N2 -2.8(10)
C17 C18 C19 C20 174.9(8)
N2 C19 C20 C1 1.6(14)
C18 C19 C20 C1 -175.7(8)
N2 C19 C20 C21 177.0(8)
C18 C19 C20 C21 -0.3(13)
N1 C1 C20 C19 -6.2(14)
C2 C1 C20 C19 170.0(9)
N1 C1 C20 C21 178.3(8)
C2 C1 C20 C21 -5.4(13)
C19 C20 C21 C26 -59.9(12)
C1 C20 C21 C26 115.8(10)
C19 C20 C21 C22 120.3(9)
C1 C20 C21 C22 -64.0(11)
C26 C21 C22 C23 -2.0(15)
C20 C21 C22 C23 177.8(9)
C21 C22 C23 C24 1.7(16)
C22 C23 C24 C25 -1.5(17)
C23 C24 C25 C26 1.7(16)
C22 C21 C26 N27 179.9(9)
C20 C21 C26 N27 0.0(14)
C22 C21 C26 C25 2.1(13)
C20 C21 C26 C25 -177.8(8)
C24 C25 C26 C21 -2.0(15)
C24 C25 C26 N27 -179.9(10)
C21 C26 N27 C28 130.8(13)
C25 C26 N27 C28 -51.4(17)
C26 N27 C28 O29 -2(2)
C26 N27 C28 C30 176.3(12)
O29 C28 C30 C35 -113.6(16)
N27 C28 C30 C35 68.4(19)
O29 C28 C30 C31 61(2)
N27 C28 C30 C31 -117.3(14)
C35 C30 C31 C32 -4(2)
C28 C30 C31 C32 -178.4(13)
C30 C31 C32 C33 4(2)
C31 C32 C33 C34 -2(2)
C32 C33 C34 C35 0(2)
C32 C33 C34 C36 176.1(12)
C31 C30 C35 C34 1(2)
C28 C30 C35 C34 175.9(12)
C33 C34 C35 C30 0(2)
C36 C34 C35 C30 -175.6(12)
C33 C34 C36 C37 88.5(13)
C35 C34 C36 C37 -95.6(14)
C34 C36 C37 C38 69.2(11)
C34 C36 C37 C56 -170.5(8)
C36 C37 C38 O40 48.6(13)
C56 C37 C38 O40 -70.1(11)
C36 C37 C38 O39 -133.5(9)
C56 C37 C38 O39 107.8(10)
O114 Bi2A C38 O40 -97.2(6)
C102 Bi2A C38 O40 114.8(6)
C112 Bi2A C38 O40 -119.3(6)
O113 Bi2A C38 O39 39.9(6)
O104 Bi2A C38 O39 -38.5(6)
O103 Bi2A C38 O39 -86.2(5)
O40 Bi2A C38 O39 -177.8(9)
O114 Bi2A C38 O39 85.1(5)
C102 Bi2A C38 O39 -62.9(6)
C112 Bi2A C38 O39 63.0(6)
O40 C38 O39 Bi2A -2.3(9)
C37 C38 O39 Bi2A 179.7(7)
O113 Bi2A O39 C38 -142.4(5)
O104 Bi2A O39 C38 144.1(5)
O103 Bi2A O39 C38 89.3(5)
O40 Bi2A O39 C38 1.2(5)
O114 Bi2A O39 C38 -89.2(5)
C102 Bi2A O39 C38 116.9(6)
C112 Bi2A O39 C38 -116.2(6)
O39 C38 O40 Bi2B 5.4(12)
C37 C38 O40 Bi2B -176.6(8)
Bi2A C38 O40 Bi2B 3.4(6)
O39 C38 O40 Bi2A 2.0(8)
C37 C38 O40 Bi2A 180.0(8)
N2 Bi2B O40 C38 139.3(8)
N1 Bi2B O40 C38 92.5(18)
N4 Bi2B O40 C38 -99.7(13)
N3 Bi2B O40 C38 -149.5(7)
Bi1 Bi2B O40 C38 177.9(9)
N2 Bi2B O40 Bi2A 145.7(11)
N1 Bi2B O40 Bi2A 98.8(19)
N4 Bi2B O40 Bi2A -93.4(13)
N3 Bi2B O40 Bi2A -143.2(9)
Bi1 Bi2B O40 Bi2A -175.8(15)
O39 Bi2A O40 C38 -1.3(5)
O113 Bi2A O40 C38 47.3(6)
O104 Bi2A O40 C38 -51.7(6)
O103 Bi2A O40 C38 -84.7(6)
O114 Bi2A O40 C38 78.8(6)
C102 Bi2A O40 C38 -70.1(6)
C112 Bi2A O40 C38 65.2(6)
O39 Bi2A O40 Bi2B -175.8(8)
O113 Bi2A O40 Bi2B -127.3(8)
O104 Bi2A O40 Bi2B 133.8(8)
O103 Bi2A O40 Bi2B 100.7(8)
O114 Bi2A O40 Bi2B -95.7(8)
C102 Bi2A O40 Bi2B 115.4(8)
C38 Bi2A O40 Bi2B -174.5(10)
C112 Bi2A O40 Bi2B -109.3(8)
C11 C10 C41 C42 -102.0(9)
C9 C10 C41 C42 75.1(10)
C11 C10 C41 C46 78.1(10)
C9 C10 C41 C46 -104.7(9)
C46 C41 C42 C43 -0.2(13)
C10 C41 C42 C43 180.0(8)
C41 C42 C43 C44 2.7(14)
C42 C43 C44 C45 -1.9(13)
C43 C44 C45 C46 -1.5(13)
C44 C45 C46 N47 -178.4(8)
C44 C45 C46 C41 4.0(12)
C42 C41 C46 C45 -3.1(11)
C10 C41 C46 C45 176.7(7)
C42 C41 C46 N47 179.2(7)
C10 C41 C46 N47 -1.0(11)
C45 C46 N47 C48 2.8(13)
C41 C46 N47 C48 -179.6(8)
C46 N47 C48 O49 -4.2(15)
C46 N47 C48 C50 174.3(8)
O49 C48 C50 C55 137.4(11)
N47 C48 C50 C55 -41.2(13)
O49 C48 C50 C51 -43.2(14)
N47 C48 C50 C51 138.3(9)
C55 C50 C51 C52 -0.6(15)
C48 C50 C51 C52 179.9(9)
C50 C51 C52 C53 -1.3(16)
C51 C52 C53 C54 1.7(17)
C52 C53 C54 C55 -0.2(16)
C52 C53 C54 C56 -178.3(10)
C51 C50 C55 C54 2.2(15)
C48 C50 C55 C54 -178.3(9)
C53 C54 C55 C50 -1.8(15)
C56 C54 C55 C50 176.4(9)
C55 C54 C56 C37 108.7(11)
C53 C54 C56 C37 -73.3(12)
C38 C37 C56 C54 -55.0(11)
C36 C37 C56 C54 -177.5(8)
C4 C5 C61 C62 -111.1(10)
C6 C5 C61 C62 67.0(11)
C4 C5 C61 C66 71.4(11)
C6 C5 C61 C66 -110.5(9)
C66 C61 C62 C63 -1.6(14)
C5 C61 C62 C63 -179.2(8)
C61 C62 C63 C64 4.8(14)
C62 C63 C64 C65 -4.3(14)
C63 C64 C65 C66 0.6(14)
C64 C65 C66 C61 2.7(13)
C64 C65 C66 N67 -176.8(8)
C62 C61 C66 C65 -2.3(13)
C5 C61 C66 C65 175.2(8)
C62 C61 C66 N67 177.3(8)
C5 C61 C66 N67 -5.2(12)
C65 C66 N67 C68 15.9(13)
C61 C66 N67 C68 -163.7(8)
C66 N67 C68 O69 -7.3(15)
C66 N67 C68 C70 176.7(8)
O69 C68 C70 C75 139.3(9)
N67 C68 C70 C75 -44.4(12)
O69 C68 C70 C71 -33.8(14)
N67 C68 C70 C71 142.5(9)
C75 C70 C71 C72 2.1(15)
C68 C70 C71 C72 175.5(10)
C70 C71 C72 C73 -1.3(18)
C71 C72 C73 C74 -2.6(19)
C72 C73 C74 C75 5.3(17)
C72 C73 C74 C76 -173.8(11)
C71 C70 C75 C74 0.7(14)
C68 C70 C75 C74 -172.5(9)
C73 C74 C75 C70 -4.2(14)
C76 C74 C75 C70 174.9(8)
C73 C74 C76 C77 -76.5(12)
C75 C74 C76 C77 104.4(10)
C74 C76 C77 C96 177.2(7)
C74 C76 C77 C78 -60.3(9)
C96 C77 C78 O80 53.1(10)
C76 C77 C78 O80 -68.2(9)
C96 C77 C78 O79 -131.1(8)
C76 C77 C78 O79 107.5(9)
O79 C78 O80 Bi1 8.0(12)
C77 C78 O80 Bi1 -176.6(5)
N1 Bi1 O80 C78 -137.7(7)
N2 Bi1 O80 C78 143.7(7)
N4 Bi1 O80 C78 -92.0(7)
N3 Bi1 O80 C78 98.7(7)
Bi2B Bi1 O80 C78 -174.9(7)
O151 Bi1 O80 C78 61.6(7)
O152 Bi1 O80 C78 -57.3(7)
C16 C15 C81 C82 118.0(9)
C14 C15 C81 C82 -60.8(11)
C16 C15 C81 C86 -64.3(11)
C14 C15 C81 C86 116.9(9)
C86 C81 C82 C83 0.5(13)
C15 C81 C82 C83 178.3(8)
C81 C82 C83 C84 -1.5(14)
C82 C83 C84 C85 1.7(14)
C83 C84 C85 C86 -0.9(14)
C84 C85 C86 C81 -0.1(14)
C84 C85 C86 N87 -177.9(8)
C82 C81 C86 C85 0.3(13)
C15 C81 C86 C85 -177.4(8)
C82 C81 C86 N87 178.3(7)
C15 C81 C86 N87 0.5(12)
C85 C86 N87 C88 -24.6(13)
C81 C86 N87 C88 157.5(8)
C86 N87 C88 O89 4.1(14)
C86 N87 C88 C90 -176.0(8)
O89 C88 C90 C95 -127.2(9)
N87 C88 C90 C95 52.9(11)
O89 C88 C90 C91 47.9(12)
N87 C88 C90 C91 -132.0(8)
C95 C90 C91 C92 -0.6(13)
C88 C90 C91 C92 -175.6(8)
C90 C91 C92 C93 2.9(14)
C91 C92 C93 C94 -2.6(14)
C92 C93 C94 C95 0.0(13)
C92 C93 C94 C96 179.7(8)
C91 C90 C95 C94 -2.1(13)
C88 C90 C95 C94 172.9(8)
C93 C94 C95 C90 2.3(12)
C96 C94 C95 C90 -177.3(8)
C78 C77 C96 C94 64.2(10)
C76 C77 C96 C94 -174.8(7)
C95 C94 C96 C77 -107.2(9)
C93 C94 C96 C77 73.1(10)
O39 Bi2A C102 O103 -82.9(6)
O113 Bi2A C102 O103 -167.5(6)
O104 Bi2A C102 O103 179.5(10)
O40 Bi2A C102 O103 -32.9(6)
O114 Bi2A C102 O103 -137.2(6)
C38 Bi2A C102 O103 -57.8(6)
C112 Bi2A C102 O103 -157.7(6)
O39 Bi2A C102 O104 97.6(6)
O113 Bi2A C102 O104 13.0(7)
O103 Bi2A C102 O104 -179.5(10)
O40 Bi2A C102 O104 147.5(6)
O114 Bi2A C102 O104 43.2(9)
C38 Bi2A C102 O104 122.7(6)
C112 Bi2A C102 O104 22.7(8)
O104 C102 O103 Bi2A 0.5(10)
C101 C102 O103 Bi2A 177.3(9)
O39 Bi2A O103 C102 93.1(6)
O113 Bi2A O103 C102 15.4(7)
O104 Bi2A O103 C102 -0.3(6)
O40 Bi2A O103 C102 148.3(6)
O114 Bi2A O103 C102 97.3(8)
C38 Bi2A O103 C102 121.7(6)
C112 Bi2A O103 C102 37.2(9)
O103 C102 O104 Bi2A -0.5(11)
C101 C102 O104 Bi2A -177.3(9)
O39 Bi2A O104 C102 -80.1(6)
O113 Bi2A O104 C102 -166.7(7)
O103 Bi2A O104 C102 0.3(6)
O40 Bi2A O104 C102 -41.2(7)
O114 Bi2A O104 C102 -153.7(6)
C38 Bi2A O104 C102 -63.0(7)
C112 Bi2A O104 C102 -161.3(7)
O39 Bi2A C112 O113 -97.7(8)
O104 Bi2A C112 O113 -11.7(8)
O103 Bi2A C112 O113 -41.9(12)
O40 Bi2A C112 O113 -146.7(7)
O114 Bi2A C112 O113 -177.8(13)
C102 Bi2A C112 O113 -22.1(9)
C38 Bi2A C112 O113 -122.8(8)
O39 Bi2A C112 O114 80.2(7)
O113 Bi2A C112 O114 177.8(13)
O104 Bi2A C112 O114 166.1(6)
O103 Bi2A C112 O114 135.9(6)
O40 Bi2A C112 O114 31.1(7)
C102 Bi2A C112 O114 155.7(6)
C38 Bi2A C112 O114 55.0(7)
O114 C112 O113 Bi2A -2.3(14)
C111 C112 O113 Bi2A 174.5(10)
O39 Bi2A O113 C112 79.5(8)
O104 Bi2A O113 C112 167.9(8)
O103 Bi2A O113 C112 154.6(7)
O40 Bi2A O113 C112 41.7(9)
O114 Bi2A O113 C112 1.2(7)
C102 Bi2A O113 C112 161.8(8)
C38 Bi2A O113 C112 61.8(8)
O113 C112 O114 Bi2A 2.0(12)
C111 C112 O114 Bi2A -174.7(12)
O39 Bi2A O114 C112 -95.1(7)
O113 Bi2A O114 C112 -1.2(7)
O104 Bi2A O114 C112 -16.8(8)
O103 Bi2A O114 C112 -99.2(9)
O40 Bi2A O114 C112 -150.1(7)
C102 Bi2A O114 C112 -39.5(9)
C38 Bi2A O114 C112 -123.8(7)
Cl13 C221 Cl11 C121 53.9(16)
Cl12 C221 Cl11 C121 -54.3(15)
Cl13 C121 Cl11 C221 -58.1(15)
Cl12 C121 Cl11 C221 66.9(15)
Cl13 C121 Cl12 C221 65.1(14)
Cl11 C121 Cl12 C221 -58.1(14)
Cl11 C221 Cl12 C121 61.3(15)
Cl13 C221 Cl12 C121 -53.7(14)
Cl12 C121 Cl13 C221 -68.8(14)
Cl11 C121 Cl13 C221 53.6(14)
Cl11 C221 Cl13 C121 -58.5(16)
Cl12 C221 Cl13 C121 51.9(14)

loop_
_platon_squeeze_void_nr
_platon_squeeze_void_average_x
_platon_squeeze_void_average_y
_platon_squeeze_void_average_z
_platon_squeeze_void_volume
_platon_squeeze_void_count_electrons
_platon_squeeze_void_content
1 0.143 0.462 0.961 78 32 ' '
2 0.111 0.000 0.005 8 2 ' '
3 0.500 0.000 0.500 587 145 ' '
4 0.857 0.538 1.039 78 32 ' '
5 0.889 0.000 -0.005 8 1 ' '
